data_7025109
loop_
_publ_author_name
'Klingele, Julia'
'Kaase, Dominic'
'Hilgert, Jakob'
'Steinfeld, Gunther'
'Klingele, Marco H.'
'Lach, Jochen'

_publ_section_title
;
 Triazolopyridines as ligands: structural diversity in iron(II),
 cobalt(II), nickel(II) and copper(II) complexes of
 3-(2-pyridyl)-[1,2,4]triazolo[4,3-a]- pyridine (L&#x00B9;&#x2070;) and
 spin crossover in [Fe(II)(L&#x00B9;&#x2070;)&#x2082;(NCS)&#x2082;].
;
_journal_issue 19
_journal_name_full 'Dalton transactions (Cambridge, England : 2003)'
_journal_page_first 4495
_journal_page_last 4507
_journal_paper_doi 10.1039/b925107c
_journal_volume 39
_journal_year 2010
_chemical_formula_moiety
;
C24 H16 Fe N10 S2
;
_chemical_formula_sum 'C24 H16 Fe N10 S2'
_chemical_formula_weight 564.44
_chemical_name_systematic
;
?
;
_space_group_IT_number 14
_symmetry_cell_setting monoclinic
_symmetry_space_group_name_Hall '-P 2ybc'
_symmetry_space_group_name_H-M 'P 1 21/c 1'
_atom_sites_solution_hydrogens geom
_atom_sites_solution_primary direct
_atom_sites_solution_secondary difmap
_audit_creation_method SHELXL-97
_cell_angle_alpha 90.00
_cell_angle_beta 104.29(3)
_cell_angle_gamma 90.00
_cell_formula_units_Z 2
_cell_length_a 8.8208(18)
_cell_length_b 17.300(4)
_cell_length_c 8.2926(17)
_cell_measurement_reflns_used 1864
_cell_measurement_temperature 288(2)
_cell_measurement_theta_max 23.80
_cell_measurement_theta_min 3.24
_cell_volume 1226.3(5)
_computing_structure_refinement 'SHELXL-97 (Sheldrick, 1997)'
_computing_structure_solution 'SHELXS-97 (Sheldrick, 1990)'
_diffrn_ambient_temperature 288(2)
_diffrn_measured_fraction_theta_full 0.997
_diffrn_measured_fraction_theta_max 0.997
_diffrn_measurement_device_type 'Rigaku R-Axis SPIDER'
_diffrn_measurement_method '\w scans'
_diffrn_radiation_monochromator graphite
_diffrn_radiation_source 'fine-focus sealed tube'
_diffrn_radiation_type MoK\a
_diffrn_radiation_wavelength 0.71073
_diffrn_reflns_av_R_equivalents 0.0907
_diffrn_reflns_av_sigmaI/netI 0.0481
_diffrn_reflns_limit_h_max 9
_diffrn_reflns_limit_h_min -10
_diffrn_reflns_limit_k_max 19
_diffrn_reflns_limit_k_min -19
_diffrn_reflns_limit_l_max 9
_diffrn_reflns_limit_l_min -9
_diffrn_reflns_number 14125
_diffrn_reflns_theta_full 23.80
_diffrn_reflns_theta_max 23.80
_diffrn_reflns_theta_min 3.24
_exptl_absorpt_coefficient_mu 0.821
_exptl_absorpt_correction_T_max 0.9758
_exptl_absorpt_correction_T_min 0.8730
_exptl_absorpt_correction_type multi-scan
_exptl_absorpt_process_details
;
March 2001 T Higashi
;
_exptl_crystal_colour red
_exptl_crystal_density_diffrn 1.529
_exptl_crystal_density_method 'not measured'
_exptl_crystal_description block
_exptl_crystal_F_000 576
_exptl_crystal_size_max 0.17
_exptl_crystal_size_mid 0.04
_exptl_crystal_size_min 0.03
_refine_diff_density_max 0.234
_refine_diff_density_min -0.460
_refine_diff_density_rms 0.062
_refine_ls_extinction_method none
_refine_ls_goodness_of_fit_ref 1.058
_refine_ls_hydrogen_treatment constr
_refine_ls_matrix_type full
_refine_ls_number_parameters 169
_refine_ls_number_reflns 1864
_refine_ls_number_restraints 0
_refine_ls_restrained_S_all 1.058
_refine_ls_R_factor_all 0.0728
_refine_ls_R_factor_gt 0.0416
_refine_ls_shift/su_max 0.000
_refine_ls_shift/su_mean 0.000
_refine_ls_structure_factor_coef Fsqd
_refine_ls_weighting_details 'calc w=1/[\s^2^(Fo^2^)+(0.0298P)^2^+0.8700P] where P=(Fo^2^+2Fc^2^)/3'
_refine_ls_weighting_scheme calc
_refine_ls_wR_factor_gt 0.0790
_refine_ls_wR_factor_ref 0.0920
_reflns_number_gt 1309
_reflns_number_total 1864
_reflns_threshold_expression >2sigma(I)
_cod_data_source_file b925107c.txt
_cod_data_source_block jmk107_1_10
_cod_depositor_comments
;
The following automatic conversions were performed:

'_exptl_absorpt_correction_type' value 'Multi-Scan' changed to
'multi-scan' according to
/home/saulius/struct/CIF-dictionaries/cif_core.dic dictionary named
'cif_core.dic' version 2.4.2 from 2011-04-26.

Automatic conversion script
Id: cif_fix_values 1891 2012-01-12 08:04:46Z andrius 
;
_cod_original_cell_volume 1226.3(4)
_cod_original_sg_symbol_H-M P2(1)/c
_cod_database_code 7025109

loop_
_symmetry_equiv_pos_as_xyz
'x, y, z'
'-x, y+1/2, -z+1/2'
'-x, -y, -z'
'x, -y-1/2, z-1/2'

loop_
_atom_site_label
_atom_site_type_symbol
_atom_site_fract_x
_atom_site_fract_y
_atom_site_fract_z
_atom_site_U_iso_or_equiv
_atom_site_adp_type
_atom_site_occupancy
_atom_site_symmetry_multiplicity
_atom_site_calc_flag
_atom_site_refinement_flags
Fe1 Fe 1.0000 0.0000 0.0000 0.0365(2) Uani 1 2 d S
N1 N 0.9710(4) -0.07823(16) 0.1887(4) 0.0436(8) Uani 1 1 d .
C1 C 0.8715(5) -0.1381(2) 0.1668(5) 0.0544(11) Uani 1 1 d .
H1 H 0.7962 -0.1424 0.0666 0.065 Uiso 1 1 calc R
N2 N 1.1579(3) 0.04093(16) 0.2105(4) 0.0442(8) Uani 1 1 d .
C2 C 0.8768(6) -0.1940(2) 0.2884(6) 0.0663(13) Uani 1 1 d .
H2 H 0.8066 -0.2350 0.2695 0.080 Uiso 1 1 calc R
N3 N 1.2550(4) 0.10333(17) 0.2450(4) 0.0475(8) Uani 1 1 d .
C3 C 0.9855(6) -0.1878(3) 0.4344(7) 0.0777(15) Uani 1 1 d .
H3 H 0.9908 -0.2251 0.5164 0.093 Uiso 1 1 calc R
N4 N 1.2842(3) 0.03035(15) 0.4726(4) 0.0396(7) Uani 1 1 d .
C4 C 1.0895(5) -0.1260(2) 0.4627(5) 0.0649(12) Uani 1 1 d .
H4 H 1.1653 -0.1213 0.5625 0.078 Uiso 1 1 calc R
C5 C 1.0766(4) -0.07147(19) 0.3376(5) 0.0419(9) Uani 1 1 d .
C6 C 1.1739(4) -0.0027(2) 0.3445(4) 0.0408(8) Uani 1 1 d .
C7 C 1.3323(4) 0.0966(2) 0.4036(5) 0.0423(9) Uani 1 1 d .
C8 C 1.4489(5) 0.1440(2) 0.5021(5) 0.0511(10) Uani 1 1 d .
H8 H 1.4829 0.1882 0.4576 0.061 Uiso 1 1 calc R
C9 C 1.5101(5) 0.1243(2) 0.6618(5) 0.0545(11) Uani 1 1 d .
H9 H 1.5866 0.1553 0.7284 0.065 Uiso 1 1 calc R
C10 C 1.4593(5) 0.0564(2) 0.7301(5) 0.0554(11) Uani 1 1 d .
H10 H 1.5031 0.0438 0.8408 0.066 Uiso 1 1 calc R
C11 C 1.3489(4) 0.0104(2) 0.6370(5) 0.0493(10) Uani 1 1 d .
H11 H 1.3165 -0.0341 0.6821 0.059 Uiso 1 1 calc R
S20 S 0.63014(18) 0.17901(8) 0.12671(16) 0.0880(5) Uani 1 1 d .
N20 N 0.8366(4) 0.07361(18) 0.0459(4) 0.0509(9) Uani 1 1 d .
C20 C 0.7525(5) 0.1192(2) 0.0781(4) 0.0457(10) Uani 1 1 d .

loop_
_atom_site_aniso_label
_atom_site_aniso_U_11
_atom_site_aniso_U_22
_atom_site_aniso_U_33
_atom_site_aniso_U_23
_atom_site_aniso_U_13
_atom_site_aniso_U_12
Fe1 0.0373(4) 0.0351(4) 0.0355(4) 0.0002(3) 0.0059(3) -0.0007(4)
N1 0.0408(19) 0.0335(17) 0.057(2) -0.0075(15) 0.0140(17) -0.0061(15)
C1 0.049(3) 0.046(2) 0.069(3) -0.013(2) 0.016(2) -0.010(2)
N2 0.0429(19) 0.0355(17) 0.053(2) 0.0069(15) 0.0088(16) -0.0043(15)
C2 0.079(4) 0.044(3) 0.085(4) -0.009(2) 0.038(3) -0.023(2)
N3 0.052(2) 0.0369(18) 0.051(2) 0.0061(15) 0.0080(17) -0.0067(16)
C3 0.104(4) 0.058(3) 0.075(4) 0.012(3) 0.029(3) -0.023(3)
N4 0.0385(18) 0.0346(16) 0.0451(19) 0.0039(14) 0.0092(16) -0.0014(14)
C4 0.079(3) 0.058(3) 0.056(3) 0.014(2) 0.014(2) -0.016(3)
C5 0.041(2) 0.034(2) 0.054(3) 0.0002(18) 0.019(2) -0.0032(18)
C6 0.040(2) 0.0348(19) 0.047(2) 0.0002(19) 0.0096(18) 0.0041(19)
C7 0.044(2) 0.034(2) 0.047(2) -0.0023(18) 0.009(2) 0.0001(18)
C8 0.056(3) 0.040(2) 0.056(3) 0.002(2) 0.011(2) -0.009(2)
C9 0.053(3) 0.051(3) 0.056(3) -0.005(2) 0.007(2) -0.007(2)
C10 0.059(3) 0.060(3) 0.044(2) 0.005(2) 0.006(2) 0.000(2)
C11 0.052(2) 0.052(2) 0.041(2) 0.009(2) 0.0066(19) -0.001(2)
S20 0.1194(12) 0.0813(9) 0.0694(9) 0.0121(7) 0.0351(8) 0.0550(9)
N20 0.053(2) 0.052(2) 0.046(2) 0.0012(17) 0.0099(17) -0.0009(18)
C20 0.055(3) 0.045(2) 0.037(2) 0.0036(18) 0.011(2) 0.001(2)

loop_
_atom_type_symbol
_atom_type_description
_atom_type_scat_dispersion_real
_atom_type_scat_dispersion_imag
_atom_type_scat_source
C C 0.0033 0.0016 'International Tables Vol C Tables 4.2.6.8 and 6.1.1.4'
H H 0.0000 0.0000 'International Tables Vol C Tables 4.2.6.8 and 6.1.1.4'
N N 0.0061 0.0033 'International Tables Vol C Tables 4.2.6.8 and 6.1.1.4'
S S 0.1246 0.1234 'International Tables Vol C Tables 4.2.6.8 and 6.1.1.4'
Fe Fe 0.3463 0.8444 'International Tables Vol C Tables 4.2.6.8 and 6.1.1.4'

loop_
_geom_angle_atom_site_label_1
_geom_angle_atom_site_label_2
_geom_angle_atom_site_label_3
_geom_angle
_geom_angle_site_symmetry_1
_geom_angle_site_symmetry_3
N20 Fe1 N20 180.0 3_755 .
N20 Fe1 N2 90.65(12) 3_755 .
N20 Fe1 N2 89.35(12) . .
N20 Fe1 N2 89.35(12) 3_755 3_755
N20 Fe1 N2 90.65(12) . 3_755
N2 Fe1 N2 180.0 . 3_755
N20 Fe1 N1 92.36(11) 3_755 3_755
N20 Fe1 N1 87.64(11) . 3_755
N2 Fe1 N1 102.93(12) . 3_755
N2 Fe1 N1 77.07(12) 3_755 3_755
N20 Fe1 N1 87.64(11) 3_755 .
N20 Fe1 N1 92.36(11) . .
N2 Fe1 N1 77.07(12) . .
N2 Fe1 N1 102.93(12) 3_755 .
N1 Fe1 N1 180.0 3_755 .
C1 N1 C5 118.0(3) . .
C1 N1 Fe1 125.8(3) . .
C5 N1 Fe1 115.7(2) . .
N1 C1 C2 122.4(4) . .
N1 C1 H1 118.8 . .
C2 C1 H1 118.8 . .
C6 N2 N3 110.1(3) . .
C6 N2 Fe1 115.0(2) . .
N3 N2 Fe1 134.8(2) . .
C3 C2 C1 119.1(4) . .
C3 C2 H2 120.5 . .
C1 C2 H2 120.5 . .
C7 N3 N2 106.3(3) . .
C2 C3 C4 120.3(4) . .
C2 C3 H3 119.9 . .
C4 C3 H3 119.9 . .
C6 N4 C11 134.2(3) . .
C6 N4 C7 104.7(3) . .
C11 N4 C7 121.1(3) . .
C5 C4 C3 117.9(4) . .
C5 C4 H4 121.0 . .
C3 C4 H4 121.0 . .
N1 C5 C4 122.3(3) . .
N1 C5 C6 111.8(3) . .
C4 C5 C6 125.9(4) . .
N2 C6 N4 108.7(3) . .
N2 C6 C5 119.5(3) . .
N4 C6 C5 131.8(3) . .
N3 C7 N4 110.1(3) . .
N3 C7 C8 130.2(3) . .
N4 C7 C8 119.6(3) . .
C9 C8 C7 118.8(4) . .
C9 C8 H8 120.6 . .
C7 C8 H8 120.6 . .
C8 C9 C10 120.8(4) . .
C8 C9 H9 119.6 . .
C10 C9 H9 119.6 . .
C11 C10 C9 121.0(4) . .
C11 C10 H10 119.5 . .
C9 C10 H10 119.5 . .
C10 C11 N4 118.7(4) . .
C10 C11 H11 120.6 . .
N4 C11 H11 120.6 . .
C20 N20 Fe1 174.8(3) . .
N20 C20 S20 176.8(3) . .

loop_
_geom_bond_atom_site_label_1
_geom_bond_atom_site_label_2
_geom_bond_distance
_geom_bond_site_symmetry_2
Fe1 N20 2.028(3) 3_755
Fe1 N20 2.028(3) .
Fe1 N2 2.071(3) .
Fe1 N2 2.071(3) 3_755
Fe1 N1 2.132(3) 3_755
Fe1 N1 2.132(3) .
N1 C1 1.341(4) .
N1 C5 1.356(5) .
C1 C2 1.389(6) .
C1 H1 0.9300 .
N2 C6 1.322(4) .
N2 N3 1.364(4) .
C2 C3 1.350(6) .
C2 H2 0.9300 .
N3 C7 1.329(4) .
C3 C4 1.392(6) .
C3 H3 0.9300 .
N4 C6 1.375(4) .
N4 C11 1.386(4) .
N4 C7 1.393(4) .
C4 C5 1.386(5) .
C4 H4 0.9300 .
C5 C6 1.460(5) .
C7 C8 1.408(5) .
C8 C9 1.345(5) .
C8 H8 0.9300 .
C9 C10 1.423(5) .
C9 H9 0.9300 .
C10 C11 1.345(5) .
C10 H10 0.9300 .
C11 H11 0.9300 .
S20 C20 1.616(4) .
N20 C20 1.159(4) .

loop_
_geom_torsion_atom_site_label_1
_geom_torsion_atom_site_label_2
_geom_torsion_atom_site_label_3
_geom_torsion_atom_site_label_4
_geom_torsion
_geom_torsion_site_symmetry_1
N20 Fe1 N1 C1 -89.0(3) 3_755
N20 Fe1 N1 C1 91.0(3) .
N2 Fe1 N1 C1 179.8(3) .
N2 Fe1 N1 C1 -0.2(3) 3_755
N20 Fe1 N1 C5 82.5(3) 3_755
N20 Fe1 N1 C5 -97.5(3) .
N2 Fe1 N1 C5 -8.7(2) .
N2 Fe1 N1 C5 171.3(2) 3_755
C5 N1 C1 C2 -2.1(5) .
Fe1 N1 C1 C2 169.1(3) .
N20 Fe1 N2 C6 -81.2(3) 3_755
N20 Fe1 N2 C6 98.8(3) .
N1 Fe1 N2 C6 -173.8(2) 3_755
N1 Fe1 N2 C6 6.2(2) .
N20 Fe1 N2 N3 97.3(3) 3_755
N20 Fe1 N2 N3 -82.7(3) .
N1 Fe1 N2 N3 4.7(3) 3_755
N1 Fe1 N2 N3 -175.3(3) .
N1 C1 C2 C3 0.3(6) .
C6 N2 N3 C7 0.6(4) .
Fe1 N2 N3 C7 -178.0(3) .
C1 C2 C3 C4 0.6(7) .
C2 C3 C4 C5 0.4(7) .
C1 N1 C5 C4 3.2(5) .
Fe1 N1 C5 C4 -168.9(3) .
C1 N1 C5 C6 -178.5(3) .
Fe1 N1 C5 C6 9.3(4) .
C3 C4 C5 N1 -2.4(6) .
C3 C4 C5 C6 179.6(4) .
N3 N2 C6 N4 -0.2(4) .
Fe1 N2 C6 N4 178.6(2) .
N3 N2 C6 C5 177.8(3) .
Fe1 N2 C6 C5 -3.3(4) .
C11 N4 C6 N2 -179.0(3) .
C7 N4 C6 N2 -0.2(4) .
C11 N4 C6 C5 3.3(6) .
C7 N4 C6 C5 -177.9(4) .
N1 C5 C6 N2 -4.1(5) .
C4 C5 C6 N2 174.1(4) .
N1 C5 C6 N4 173.4(3) .
C4 C5 C6 N4 -8.4(6) .
N2 N3 C7 N4 -0.7(4) .
N2 N3 C7 C8 178.6(4) .
C6 N4 C7 N3 0.5(4) .
C11 N4 C7 N3 179.6(3) .
C6 N4 C7 C8 -178.8(3) .
C11 N4 C7 C8 0.2(5) .
N3 C7 C8 C9 -179.8(4) .
N4 C7 C8 C9 -0.6(5) .
C7 C8 C9 C10 0.5(6) .
C8 C9 C10 C11 0.0(6) .
C9 C10 C11 N4 -0.4(6) .
C6 N4 C11 C10 179.0(4) .
C7 N4 C11 C10 0.2(5) .
